data_7023858
loop_
_publ_author_name
'Liu, Baolin'
'Liu, Qingxia'
'Xiao, Hongping'
'Zhang, Wu'
'Tao, Ruojie'

_publ_section_title
;
 Family of dumbbell Ni4Ln2 (Ln = Pr, Sm, Eu, Gd, Tb, Ho, Er) complexes:
 syntheses, structures, luminescent and magnetic properties.
;
_journal_issue 14
_journal_name_full 'Dalton transactions (Cambridge, England : 2003)'
_journal_page_first 5047
_journal_page_last 5055
_journal_paper_doi 10.1039/c3dt32935f
_journal_volume 42
_journal_year 2013
_chemical_formula_moiety '2(C60 H58 Er2 N8 Ni4 O24), 15(H2 O)'
_chemical_formula_sum 'C120 H146 Er4 N16 Ni8 O63'
_chemical_formula_weight 3959.25
_chemical_name_systematic
;
?
;
_space_group_IT_number 14
_symmetry_cell_setting monoclinic
_symmetry_space_group_name_Hall '-P 2yn'
_symmetry_space_group_name_H-M 'P 1 21/n 1'
_atom_sites_solution_hydrogens geom
_atom_sites_solution_primary direct
_atom_sites_solution_secondary difmap
_audit_creation_method SHELXL-97
_cell_angle_alpha 90.00
_cell_angle_beta 99.104(3)
_cell_angle_gamma 90.00
_cell_formula_units_Z 1
_cell_length_a 12.596(2)
_cell_length_b 18.121(3)
_cell_length_c 15.466(3)
_cell_measurement_reflns_used 4656
_cell_measurement_temperature 296(2)
_cell_measurement_theta_max 26.09
_cell_measurement_theta_min 2.53
_cell_volume 3485.7(10)
_computing_cell_refinement 'APEX 2'
_computing_data_collection 'APEX 2(Bruker, 2005)'
_computing_data_reduction 'SAINT(Bruker, 2005)'
_computing_molecular_graphics 'SHELXTL(Bruker, 2005)'
_computing_publication_material SHELXTL
_computing_structure_refinement 'SHELXL-97 (Sheldrick, 2008)'
_computing_structure_solution 'SHELXS-97 (Sheldrick, 2008)'
_diffrn_ambient_temperature 296(2)
_diffrn_measured_fraction_theta_full 1.000
_diffrn_measured_fraction_theta_max 1.000
_diffrn_measurement_device_type 'Bruker Smart APEX II CCD area detector'
_diffrn_measurement_method 'phi and omega scans'
_diffrn_radiation_monochromator graphite
_diffrn_radiation_source 'fine-focus sealed tube'
_diffrn_radiation_type MoK\a
_diffrn_radiation_wavelength 0.71073
_diffrn_reflns_av_R_equivalents 0.0540
_diffrn_reflns_av_sigmaI/netI 0.0678
_diffrn_reflns_limit_h_max 14
_diffrn_reflns_limit_h_min -14
_diffrn_reflns_limit_k_max 14
_diffrn_reflns_limit_k_min -21
_diffrn_reflns_limit_l_max 18
_diffrn_reflns_limit_l_min -18
_diffrn_reflns_number 17154
_diffrn_reflns_theta_full 25.00
_diffrn_reflns_theta_max 25.00
_diffrn_reflns_theta_min 1.74
_exptl_absorpt_coefficient_mu 3.534
_exptl_absorpt_correction_T_max 0.7189
_exptl_absorpt_correction_T_min 0.3394
_exptl_absorpt_correction_type multi-scan
_exptl_absorpt_process_details 'SADABS(Bruker, 2005)'
_exptl_crystal_colour blue
_exptl_crystal_density_diffrn 1.886
_exptl_crystal_density_method 'not measured'
_exptl_crystal_description block
_exptl_crystal_F_000 1978
_exptl_crystal_size_max 0.39
_exptl_crystal_size_mid 0.15
_exptl_crystal_size_min 0.10
_refine_diff_density_max 0.761
_refine_diff_density_min -1.000
_refine_diff_density_rms 0.139
_refine_ls_extinction_method none
_refine_ls_goodness_of_fit_ref 0.993
_refine_ls_hydrogen_treatment constr
_refine_ls_matrix_type full
_refine_ls_number_parameters 487
_refine_ls_number_reflns 6131
_refine_ls_number_restraints 1
_refine_ls_restrained_S_all 0.996
_refine_ls_R_factor_all 0.0619
_refine_ls_R_factor_gt 0.0369
_refine_ls_shift/su_max 0.003
_refine_ls_shift/su_mean 0.000
_refine_ls_structure_factor_coef Fsqd
_refine_ls_weighting_details 'calc w=1/[\s^2^(Fo^2^)+(0.0429P)^2^+0.0000P] where P=(Fo^2^+2Fc^2^)/3'
_refine_ls_weighting_scheme calc
_refine_ls_wR_factor_gt 0.0824
_refine_ls_wR_factor_ref 0.0890
_reflns_number_gt 4549
_reflns_number_total 6131
_reflns_threshold_expression >2sigma(I)
_cod_data_source_file c3dt32935f.txt
_cod_data_source_block 1262
_cod_original_cell_volume 3485.7(11)
_cod_original_sg_symbol_H-M 'P 21/n'
_cod_database_code 7023858

loop_
_symmetry_equiv_pos_as_xyz
'x, y, z'
'-x+1/2, y+1/2, -z+1/2'
'-x, -y, -z'
'x-1/2, -y-1/2, z-1/2'

loop_
_atom_site_label
_atom_site_type_symbol
_atom_site_fract_x
_atom_site_fract_y
_atom_site_fract_z
_atom_site_U_iso_or_equiv
_atom_site_adp_type
_atom_site_occupancy
_atom_site_symmetry_multiplicity
_atom_site_calc_flag
_atom_site_refinement_flags
Er1 Er 0.082875(11) 1.053841(8) 0.596556(10) 0.02343(4) Uani 1 1 d .
Ni1 Ni 0.31226(3) 1.04849(2) 0.70768(3) 0.02666(11) Uani 1 1 d .
Ni2 Ni 0.15993(3) 0.89367(2) 0.70900(3) 0.02779(12) Uani 1 1 d .
C1 C 0.2546(3) 0.7850(2) 0.6161(3) 0.0439(12) Uani 1 1 d .
H1A H 0.2993 0.8199 0.5908 0.053 Uiso 1 1 calc R
H1B H 0.2501 0.7400 0.5818 0.053 Uiso 1 1 calc R
C2 C 0.3029(3) 0.7689(2) 0.7090(3) 0.0440(12) Uani 1 1 d .
H2A H 0.2624 0.7297 0.7313 0.053 Uiso 1 1 calc R
H2B H 0.3761 0.7517 0.7106 0.053 Uiso 1 1 calc R
C3 C 0.4072(3) 0.87359(19) 0.7700(3) 0.0386(11) Uani 1 1 d .
H3A H 0.4120 0.8916 0.7117 0.046 Uiso 1 1 calc R
H3B H 0.4647 0.8381 0.7854 0.046 Uiso 1 1 calc R
C4 C 0.4266(3) 0.9381(2) 0.8335(3) 0.0399(11) Uani 1 1 d .
H4A H 0.4368 0.9198 0.8931 0.048 Uiso 1 1 calc R
H4B H 0.4915 0.9640 0.8247 0.048 Uiso 1 1 calc R
C5 C 0.2861(3) 1.0015(2) 0.8846(3) 0.0449(12) Uani 1 1 d .
H5 H 0.3155 0.9802 0.9377 0.054 Uiso 1 1 calc R
C6 C 0.1900(3) 1.0446(2) 0.8848(3) 0.0454(12) Uani 1 1 d .
C7 C 0.1311(3) 1.07781(18) 0.8103(2) 0.0322(10) Uani 1 1 d .
C8 C 0.0307(3) 1.1109(2) 0.8167(3) 0.0391(11) Uani 1 1 d .
C9 C -0.0390(3) 1.1444(2) 0.7387(3) 0.0488(12) Uani 1 1 d .
C10 C -0.0058(3) 1.1119(2) 0.8966(3) 0.0625(14) Uani 1 1 d .
H10 H -0.0712 1.1343 0.9010 0.075 Uiso 1 1 calc R
C11 C 0.0532(4) 1.0803(3) 0.9697(4) 0.0835(18) Uani 1 1 d .
H11 H 0.0276 1.0814 1.0229 0.100 Uiso 1 1 calc R
C12 C 0.1493(4) 1.0476(3) 0.9640(3) 0.0715(16) Uani 1 1 d .
H12 H 0.1887 1.0266 1.0139 0.086 Uiso 1 1 calc R
C13 C 0.2850(3) 0.8113(2) 0.8548(3) 0.0412(11) Uani 1 1 d .
H13A H 0.3047 0.8511 0.8962 0.049 Uiso 1 1 calc R
H13B H 0.3303 0.7692 0.8737 0.049 Uiso 1 1 calc R
C14 C 0.1691(3) 0.7909(2) 0.8541(3) 0.0474(12) Uani 1 1 d .
H14A H 0.1550 0.7425 0.8280 0.057 Uiso 1 1 calc R
H14B H 0.1541 0.7890 0.9137 0.057 Uiso 1 1 calc R
C15 C 0.0033(3) 0.8524(2) 0.8183(3) 0.0413(11) Uani 1 1 d .
H15 H -0.0146 0.8240 0.8640 0.050 Uiso 1 1 calc R
C16 C -0.0815(3) 0.8983(2) 0.7731(2) 0.0349(10) Uani 1 1 d .
C17 C -0.0706(2) 0.94571(18) 0.7013(2) 0.0280(9) Uani 1 1 d .
C18 C -0.1631(2) 0.98213(19) 0.6581(2) 0.0298(9) Uani 1 1 d .
C19 C -0.1702(2) 1.02154(19) 0.5734(2) 0.0295(9) Uani 1 1 d .
C20 C -0.2584(3) 0.9761(2) 0.6928(3) 0.0480(12) Uani 1 1 d .
H20 H -0.3185 1.0021 0.6662 0.058 Uiso 1 1 calc R
C21 C -0.2671(3) 0.9339(3) 0.7640(3) 0.0599(14) Uani 1 1 d .
H21 H -0.3317 0.9319 0.7859 0.072 Uiso 1 1 calc R
C22 C -0.1799(3) 0.8941(2) 0.8032(3) 0.0515(13) Uani 1 1 d .
H22 H -0.1866 0.8638 0.8507 0.062 Uiso 1 1 calc R
C23 C 0.4732(3) 1.0607(2) 0.5914(3) 0.0386(11) Uani 1 1 d .
H23 H 0.5419 1.0509 0.5794 0.046 Uiso 1 1 calc R
C24 C 0.4127(2) 1.11116(19) 0.5330(3) 0.0322(10) Uani 1 1 d .
C25 C 0.3019(2) 1.12804(17) 0.5343(2) 0.0266(9) Uani 1 1 d .
C26 C 0.2460(2) 1.17212(18) 0.4656(2) 0.0287(9) Uani 1 1 d .
C27 C 0.1292(3) 1.18993(18) 0.4588(2) 0.0316(10) Uani 1 1 d .
C28 C 0.3037(3) 1.2010(2) 0.4042(3) 0.0413(11) Uani 1 1 d .
H28 H 0.2682 1.2315 0.3606 0.050 Uiso 1 1 calc R
C29 C 0.4127(3) 1.1864(2) 0.4050(3) 0.0508(12) Uani 1 1 d .
H29 H 0.4491 1.2078 0.3635 0.061 Uiso 1 1 calc R
C30 C 0.4647(3) 1.1406(2) 0.4671(3) 0.0474(12) Uani 1 1 d .
H30 H 0.5362 1.1284 0.4659 0.057 Uiso 1 1 calc R
N1 N 0.1471(2) 0.81584(16) 0.6149(2) 0.0409(10) Uani 1 1 d .
H1C H 0.1010 0.7803 0.6256 0.049 Uiso 1 1 calc R
H1D H 0.1228 0.8359 0.5622 0.049 Uiso 1 1 calc R
N2 N 0.3035(2) 0.83480(15) 0.7668(2) 0.0336(8) Uani 1 1 d .
N3 N 0.3358(2) 0.98899(16) 0.8201(2) 0.0342(8) Uani 1 1 d .
N4 N 0.0992(2) 0.84602(16) 0.8037(2) 0.0392(9) Uani 1 1 d .
O1 O 0.16929(16) 1.07874(12) 0.73541(16) 0.0293(6) Uani 1 1 d .
O2 O -0.02501(18) 1.12860(13) 0.66124(17) 0.0378(7) Uani 1 1 d .
O3 O -0.1112(2) 1.1863(2) 0.7542(2) 0.0936(12) Uani 1 1 d .
O4 O 0.02472(16) 0.95567(11) 0.67692(16) 0.0288(6) Uani 1 1 d .
O5 O -0.08882(15) 1.01656(12) 0.53134(15) 0.0260(6) Uani 1 1 d .
O6 O -0.25317(17) 1.05463(13) 0.54135(17) 0.0372(7) Uani 1 1 d .
O7 O 0.44937(17) 1.02770(13) 0.65576(17) 0.0364(7) Uani 1 1 d .
O8 O 0.25425(15) 1.10525(12) 0.59807(15) 0.0282(6) Uani 1 1 d .
O9 O 0.07074(16) 1.15100(12) 0.50107(17) 0.0336(7) Uani 1 1 d .
O10 O 0.09305(19) 1.24173(15) 0.41007(19) 0.0509(8) Uani 1 1 d .
O11 O 0.22349(16) 0.96748(11) 0.63913(15) 0.0247(6) Uani 1 1 d D
H11A H 0.2553 0.9469 0.5905 0.030 Uiso 1 1 calc RD
O1W O 0.39439(18) 1.13650(13) 0.77571(18) 0.0426(8) Uani 1 1 d .
H1WA H 0.3641 1.1693 0.8027 0.051 Uiso 1 1 d R
H1WB H 0.4106 1.1006 0.8107 0.051 Uiso 1 1 d R
O2W O 0.7140(2) 0.19243(19) 0.6321(2) 0.0812(12) Uani 1 1 d .
H2WA H 0.7211 0.1567 0.5979 0.097 Uiso 1 1 d R
H2WB H 0.7757 0.2024 0.6604 0.097 Uiso 1 1 d R
O3W O 0.4688(3) 0.1356(2) 0.9536(3) 0.1088(16) Uani 1 1 d .
H3WA H 0.4281 0.1450 0.9056 0.131 Uiso 1 1 d R
H3WB H 0.4451 0.1594 0.9939 0.131 Uiso 1 1 d R
O4W O 0.5755(3) 0.1902(2) 0.7481(3) 0.0791(13) Uani 0.75 1 d P
H4WA H 0.5957 0.2349 0.7551 0.095 Uiso 0.75 1 d PR
H4WB H 0.6289 0.1630 0.7673 0.095 Uiso 0.75 1 d PR
O5W O 0.9053(3) 0.2733(2) 0.5768(3) 0.0716(15) Uani 0.75 1 d P
H5WA H 0.9649 0.2754 0.5578 0.086 Uiso 0.75 1 d PR
H5WB H 0.8906 0.2281 0.5831 0.086 Uiso 0.75 1 d PR
O6W O 0.3004(10) 0.8950(7) 0.0848(8) 0.077(4) Uani 0.25 1 d P
H6WA H 0.2661 0.8590 0.0585 0.092 Uiso 0.25 1 d PR
H6WB H 0.3464 0.9094 0.0538 0.092 Uiso 0.25 1 d PR

loop_
_atom_site_aniso_label
_atom_site_aniso_U_11
_atom_site_aniso_U_22
_atom_site_aniso_U_33
_atom_site_aniso_U_23
_atom_site_aniso_U_13
_atom_site_aniso_U_12
Er1 0.01915(7) 0.02558(7) 0.02460(9) -0.00030(7) 0.00054(6) 0.00135(6)
Ni1 0.0222(2) 0.0308(2) 0.0252(3) 0.0019(2) -0.00168(18) 0.00013(17)
Ni2 0.0250(2) 0.0271(2) 0.0308(3) 0.0045(2) 0.00287(19) 0.00393(17)
C1 0.043(2) 0.0364(19) 0.053(3) -0.010(2) 0.0105(19) 0.0092(17)
C2 0.0329(19) 0.0355(19) 0.062(3) 0.000(2) 0.0046(19) 0.0049(16)
C3 0.0246(17) 0.042(2) 0.046(3) 0.0103(19) -0.0027(17) 0.0068(15)
C4 0.040(2) 0.044(2) 0.032(2) 0.0112(19) -0.0075(18) 0.0022(17)
C5 0.057(2) 0.043(2) 0.033(2) 0.005(2) 0.0022(19) 0.0039(18)
C6 0.064(2) 0.043(2) 0.031(2) -0.0031(19) 0.0131(19) 0.0025(19)
C7 0.045(2) 0.0264(16) 0.027(2) -0.0049(16) 0.0125(17) -0.0097(15)
C8 0.0391(19) 0.0412(19) 0.039(2) -0.0150(18) 0.0116(17) -0.0058(16)
C9 0.035(2) 0.053(2) 0.059(3) -0.031(2) 0.0089(19) 0.0000(17)
C10 0.067(3) 0.064(3) 0.065(3) -0.022(2) 0.033(2) 0.004(2)
C11 0.116(4) 0.095(4) 0.050(3) 0.003(3) 0.047(3) 0.018(3)
C12 0.101(4) 0.085(3) 0.031(3) 0.013(3) 0.017(3) 0.023(3)
C13 0.040(2) 0.0380(19) 0.045(3) 0.0194(18) 0.0043(19) 0.0084(16)
C14 0.046(2) 0.049(2) 0.047(3) 0.022(2) 0.0068(19) 0.0127(18)
C15 0.042(2) 0.044(2) 0.039(2) 0.0155(19) 0.0099(18) 0.0030(17)
C16 0.0320(18) 0.046(2) 0.027(2) 0.0024(18) 0.0067(16) 0.0033(16)
C17 0.0235(16) 0.0330(17) 0.029(2) -0.0044(17) 0.0085(14) -0.0026(14)
C18 0.0225(16) 0.0404(19) 0.029(2) 0.0001(17) 0.0102(15) 0.0004(14)
C19 0.0194(16) 0.0375(18) 0.030(2) -0.0061(17) -0.0001(15) -0.0020(14)
C20 0.0298(19) 0.074(3) 0.042(3) 0.011(2) 0.0111(18) 0.0092(19)
C21 0.0296(19) 0.100(3) 0.054(3) 0.019(3) 0.0219(19) 0.008(2)
C22 0.035(2) 0.073(3) 0.049(3) 0.024(2) 0.0153(19) 0.0031(19)
C23 0.0216(17) 0.046(2) 0.049(3) 0.007(2) 0.0068(17) 0.0033(16)
C24 0.0227(16) 0.0356(18) 0.037(2) 0.0029(17) 0.0020(16) -0.0006(14)
C25 0.0300(17) 0.0217(15) 0.028(2) -0.0089(15) 0.0028(15) -0.0043(13)
C26 0.0274(17) 0.0275(16) 0.031(2) 0.0022(16) 0.0041(15) -0.0005(14)
C27 0.0315(18) 0.0306(17) 0.030(2) 0.0042(17) -0.0025(16) 0.0030(14)
C28 0.038(2) 0.046(2) 0.040(2) 0.0177(19) 0.0048(18) -0.0014(17)
C29 0.039(2) 0.065(3) 0.052(3) 0.025(2) 0.0198(19) 0.0011(19)
C30 0.0280(18) 0.064(2) 0.052(3) 0.017(2) 0.0138(18) 0.0050(18)
N1 0.0319(16) 0.0414(17) 0.047(2) -0.0081(16) -0.0028(15) 0.0003(13)
N2 0.0327(15) 0.0333(15) 0.0340(19) 0.0075(14) 0.0025(14) 0.0064(13)
N3 0.0341(15) 0.0347(16) 0.0308(19) 0.0045(15) -0.0037(14) -0.0010(13)
N4 0.0353(16) 0.0392(16) 0.044(2) 0.0179(16) 0.0093(15) 0.0087(13)
O1 0.0234(11) 0.0403(13) 0.0236(14) -0.0020(11) 0.0017(10) -0.0015(10)
O2 0.0337(13) 0.0404(13) 0.0386(16) -0.0080(13) 0.0035(12) 0.0081(11)
O3 0.0661(18) 0.135(3) 0.071(2) -0.055(2) -0.0146(17) 0.0586(18)
O4 0.0208(11) 0.0298(12) 0.0354(15) 0.0058(11) 0.0031(10) 0.0020(9)
O5 0.0196(11) 0.0357(12) 0.0224(13) -0.0024(11) 0.0026(10) 0.0024(9)
O6 0.0245(12) 0.0512(14) 0.0365(16) 0.0043(13) 0.0060(11) 0.0101(11)
O7 0.0246(12) 0.0426(13) 0.0419(17) 0.0097(13) 0.0044(11) 0.0059(10)
O8 0.0181(10) 0.0379(12) 0.0286(14) 0.0069(11) 0.0037(10) 0.0007(9)
O9 0.0205(11) 0.0377(12) 0.0397(16) 0.0116(12) -0.0039(11) 0.0005(10)
O10 0.0417(14) 0.0539(15) 0.0583(19) 0.0311(15) 0.0113(13) 0.0162(12)
O11 0.0194(10) 0.0286(11) 0.0252(14) -0.0017(10) 0.0009(10) 0.0006(9)
O1W 0.0403(14) 0.0351(13) 0.0489(18) -0.0052(13) -0.0039(13) 0.0011(11)
O2W 0.0612(19) 0.096(2) 0.085(3) -0.031(2) 0.0070(18) 0.0133(17)
O3W 0.132(3) 0.131(3) 0.052(3) -0.003(3) -0.020(2) 0.000(3)
O4W 0.0507(19) 0.109(3) 0.086(3) -0.067(2) 0.0394(19) -0.0563(19)
O5W 0.102(3) 0.047(2) 0.058(3) 0.008(2) -0.010(3) -0.007(2)
O6W 0.104(9) 0.077(8) 0.044(8) 0.037(7) -0.002(7) 0.019(7)

loop_
_atom_type_symbol
_atom_type_description
_atom_type_scat_dispersion_real
_atom_type_scat_dispersion_imag
_atom_type_scat_source
C C 0.0033 0.0016 'International Tables Vol C Tables 4.2.6.8 and 6.1.1.4'
H H 0.0000 0.0000 'International Tables Vol C Tables 4.2.6.8 and 6.1.1.4'
N N 0.0061 0.0033 'International Tables Vol C Tables 4.2.6.8 and 6.1.1.4'
O O 0.0106 0.0060 'International Tables Vol C Tables 4.2.6.8 and 6.1.1.4'
Ni Ni 0.3393 1.1124 'International Tables Vol C Tables 4.2.6.8 and 6.1.1.4'
Er Er -0.2586 4.9576 'International Tables Vol C Tables 4.2.6.8 and 6.1.1.4'

loop_
_geom_angle_atom_site_label_1
_geom_angle_atom_site_label_2
_geom_angle_atom_site_label_3
_geom_angle
_geom_angle_site_symmetry_1
_geom_angle_site_symmetry_3
O2 Er1 O9 80.86(9) . .
O2 Er1 O1 72.38(8) . .
O9 Er1 O1 115.24(8) . .
O2 Er1 O5 77.54(8) . .
O9 Er1 O5 88.92(8) . .
O1 Er1 O5 136.95(8) . .
O2 Er1 O8 111.96(8) . .
O9 Er1 O8 70.64(7) . .
O1 Er1 O8 67.25(8) . .
O5 Er1 O8 154.91(8) . .
O2 Er1 O4 87.71(9) . .
O9 Er1 O4 158.21(7) . .
O1 Er1 O4 78.19(8) . .
O5 Er1 O4 70.44(8) . .
O8 Er1 O4 131.11(7) . .
O2 Er1 O5 142.57(8) . 3_576
O9 Er1 O5 83.28(8) . 3_576
O1 Er1 O5 144.70(7) . 3_576
O5 Er1 O5 68.45(8) . 3_576
O8 Er1 O5 94.11(8) . 3_576
O4 Er1 O5 95.03(8) . 3_576
O2 Er1 O11 138.20(9) . .
O9 Er1 O11 131.02(8) . .
O1 Er1 O11 69.37(8) . .
O5 Er1 O11 121.83(7) . .
O8 Er1 O11 67.34(7) . .
O4 Er1 O11 68.69(7) . .
O5 Er1 O11 75.86(7) 3_576 .
O2 Er1 Er1 110.69(6) . 3_576
O9 Er1 Er1 85.26(6) . 3_576
O1 Er1 Er1 159.34(6) . 3_576
O5 Er1 Er1 34.46(6) . 3_576
O8 Er1 Er1 126.01(6) . 3_576
O4 Er1 Er1 81.49(6) . 3_576
O5 Er1 Er1 33.99(5) 3_576 3_576
O11 Er1 Er1 99.70(5) . 3_576
O1 Ni1 O8 79.70(9) . .
O1 Ni1 N3 88.65(11) . .
O8 Ni1 N3 167.36(10) . .
O1 Ni1 O11 82.53(9) . .
O8 Ni1 O11 80.45(9) . .
N3 Ni1 O11 93.26(11) . .
O1 Ni1 O7 168.55(10) . .
O8 Ni1 O7 88.86(9) . .
N3 Ni1 O7 102.70(11) . .
O11 Ni1 O7 95.20(9) . .
O1 Ni1 O1W 94.24(9) . .
O8 Ni1 O1W 96.81(10) . .
N3 Ni1 O1W 88.88(11) . .
O11 Ni1 O1W 176.07(9) . .
O7 Ni1 O1W 87.53(10) . .
N4 Ni2 O11 162.19(11) . .
N4 Ni2 N1 103.64(13) . .
O11 Ni2 N1 94.14(11) . .
N4 Ni2 O4 90.86(11) . .
O11 Ni2 O4 83.59(9) . .
N1 Ni2 O4 104.00(10) . .
N4 Ni2 N2 82.73(12) . .
O11 Ni2 N2 100.12(10) . .
N1 Ni2 N2 85.41(11) . .
O4 Ni2 N2 169.70(11) . .
N1 C1 C2 108.8(3) . .
N1 C1 H1A 109.9 . .
C2 C1 H1A 109.9 . .
N1 C1 H1B 109.9 . .
C2 C1 H1B 109.9 . .
H1A C1 H1B 108.3 . .
N2 C2 C1 112.5(3) . .
N2 C2 H2A 109.1 . .
C1 C2 H2A 109.1 . .
N2 C2 H2B 109.1 . .
C1 C2 H2B 109.1 . .
H2A C2 H2B 107.8 . .
N2 C3 C4 116.0(3) . .
N2 C3 H3A 108.3 . .
C4 C3 H3A 108.3 . .
N2 C3 H3B 108.3 . .
C4 C3 H3B 108.3 . .
H3A C3 H3B 107.4 . .
N3 C4 C3 110.6(3) . .
N3 C4 H4A 109.5 . .
C3 C4 H4A 109.5 . .
N3 C4 H4B 109.5 . .
C3 C4 H4B 109.5 . .
H4A C4 H4B 108.1 . .
N3 C5 C6 127.8(4) . .
N3 C5 H5 116.1 . .
C6 C5 H5 116.1 . .
C7 C6 C12 118.8(4) . .
C7 C6 C5 124.5(4) . .
C12 C6 C5 116.5(4) . .
O1 C7 C6 120.4(3) . .
O1 C7 C8 120.5(3) . .
C6 C7 C8 119.1(4) . .
C10 C8 C7 119.5(4) . .
C10 C8 C9 118.5(3) . .
C7 C8 C9 122.0(4) . .
O3 C9 O2 122.4(4) . .
O3 C9 C8 116.5(4) . .
O2 C9 C8 121.0(3) . .
C11 C10 C8 121.1(4) . .
C11 C10 H10 119.5 . .
C8 C10 H10 119.5 . .
C12 C11 C10 119.9(5) . .
C12 C11 H11 120.0 . .
C10 C11 H11 120.0 . .
C11 C12 C6 121.6(4) . .
C11 C12 H12 119.2 . .
C6 C12 H12 119.2 . .
N2 C13 C14 111.0(3) . .
N2 C13 H13A 109.4 . .
C14 C13 H13A 109.4 . .
N2 C13 H13B 109.4 . .
C14 C13 H13B 109.4 . .
H13A C13 H13B 108.0 . .
N4 C14 C13 109.6(3) . .
N4 C14 H14A 109.8 . .
C13 C14 H14A 109.8 . .
N4 C14 H14B 109.8 . .
C13 C14 H14B 109.8 . .
H14A C14 H14B 108.2 . .
N4 C15 C16 128.2(4) . .
N4 C15 H15 115.9 . .
C16 C15 H15 115.9 . .
C22 C16 C17 119.6(3) . .
C22 C16 C15 115.8(4) . .
C17 C16 C15 124.6(3) . .
O4 C17 C18 121.2(3) . .
O4 C17 C16 120.4(3) . .
C18 C17 C16 118.4(3) . .
C20 C18 C17 118.6(3) . .
C20 C18 C19 116.2(3) . .
C17 C18 C19 125.0(3) . .
O6 C19 O5 121.0(3) . .
O6 C19 C18 121.1(3) . .
O5 C19 C18 117.8(3) . .
C21 C20 C18 122.7(4) . .
C21 C20 H20 118.7 . .
C18 C20 H20 118.7 . .
C20 C21 C22 119.5(4) . .
C20 C21 H21 120.2 . .
C22 C21 H21 120.2 . .
C21 C22 C16 121.0(4) . .
C21 C22 H22 119.5 . .
C16 C22 H22 119.5 . .
O7 C23 C24 130.4(3) . .
O7 C23 H23 114.8 . .
C24 C23 H23 114.8 . .
C30 C24 C23 116.2(3) . .
C30 C24 C25 119.9(3) . .
C23 C24 C25 123.7(3) . .
O8 C25 C26 120.7(3) . .
O8 C25 C24 120.7(3) . .
C26 C25 C24 118.5(3) . .
C28 C26 C25 118.2(3) . .
C28 C26 C27 119.1(3) . .
C25 C26 C27 122.7(3) . .
O10 C27 O9 122.9(3) . .
O10 C27 C26 117.9(3) . .
O9 C27 C26 119.2(3) . .
C26 C28 C29 122.9(3) . .
C26 C28 H28 118.5 . .
C29 C28 H28 118.5 . .
C30 C29 C28 119.1(4) . .
C30 C29 H29 120.5 . .
C28 C29 H29 120.5 . .
C29 C30 C24 121.2(3) . .
C29 C30 H30 119.4 . .
C24 C30 H30 119.4 . .
C1 N1 Ni2 106.8(2) . .
C1 N1 H1C 110.4 . .
Ni2 N1 H1C 110.4 . .
C1 N1 H1D 110.4 . .
Ni2 N1 H1D 110.4 . .
H1C N1 H1D 108.6 . .
C3 N2 C13 111.9(3) . .
C3 N2 C2 108.8(3) . .
C13 N2 C2 109.6(3) . .
C3 N2 Ni2 117.1(2) . .
C13 N2 Ni2 106.2(2) . .
C2 N2 Ni2 102.8(2) . .
C5 N3 C4 118.1(3) . .
C5 N3 Ni1 123.4(3) . .
C4 N3 Ni1 117.6(2) . .
C15 N4 C14 118.3(3) . .
C15 N4 Ni2 126.0(3) . .
C14 N4 Ni2 115.1(2) . .
C7 O1 Ni1 130.6(2) . .
C7 O1 Er1 129.3(2) . .
Ni1 O1 Er1 93.18(10) . .
C9 O2 Er1 137.3(2) . .
C17 O4 Ni2 128.0(2) . .
C17 O4 Er1 128.66(19) . .
Ni2 O4 Er1 103.16(9) . .
C19 O5 Er1 120.8(2) . .
C19 O5 Er1 126.0(2) . 3_576
Er1 O5 Er1 111.55(8) . 3_576
C23 O7 Ni1 123.5(2) . .
C25 O8 Ni1 130.52(19) . .
C25 O8 Er1 130.7(2) . .
Ni1 O8 Er1 90.94(9) . .
C27 O9 Er1 140.7(2) . .
Ni2 O11 Ni1 116.19(12) . .
Ni2 O11 Er1 104.45(9) . .
Ni1 O11 Er1 89.62(8) . .
Ni2 O11 H11A 114.5 . .
Ni1 O11 H11A 114.5 . .
Er1 O11 H11A 114.5 . .
Ni1 O1W H1WA 123.7 . .
Ni1 O1W H1WB 77.7 . .
H1WA O1W H1WB 107.7 . .
H2WA O2W H2WB 107.7 . .
H3WA O3W H3WB 107.7 . .
H4WA O4W H4WB 107.7 . .
H5WA O5W H5WB 107.8 . .
H6WA O6W H6WB 107.7 . .

loop_
_geom_bond_atom_site_label_1
_geom_bond_atom_site_label_2
_geom_bond_distance
_geom_bond_site_symmetry_2
Er1 O2 2.261(2) .
Er1 O9 2.287(2) .
Er1 O1 2.294(2) .
Er1 O5 2.337(2) .
Er1 O8 2.348(2) .
Er1 O4 2.353(2) .
Er1 O5 2.365(2) 3_576
Er1 O11 2.377(2) .
Er1 Er1 3.8876(5) 3_576
Ni1 O1 1.993(2) .
Ni1 O8 2.018(2) .
Ni1 N3 2.027(3) .
Ni1 O11 2.038(2) .
Ni1 O7 2.051(2) .
Ni1 O1W 2.092(2) .
Ni2 N4 1.957(3) .
Ni2 O11 1.968(2) .
Ni2 N1 2.015(3) .
Ni2 O4 2.035(2) .
Ni2 N2 2.167(3) .
C1 N1 1.462(4) .
C1 C2 1.497(6) .
C1 H1A 0.9700 .
C1 H1B 0.9700 .
C2 N2 1.491(5) .
C2 H2A 0.9700 .
C2 H2B 0.9700 .
C3 N2 1.477(4) .
C3 C4 1.521(5) .
C3 H3A 0.9700 .
C3 H3B 0.9700 .
C4 N3 1.458(5) .
C4 H4A 0.9700 .
C4 H4B 0.9700 .
C5 N3 1.279(5) .
C5 C6 1.441(6) .
C5 H5 0.9300 .
C6 C7 1.403(5) .
C6 C12 1.403(6) .
C7 O1 1.322(4) .
C7 C8 1.418(5) .
C8 C10 1.386(6) .
C8 C9 1.502(6) .
C9 O3 1.238(5) .
C9 O2 1.271(5) .
C10 C11 1.375(7) .
C10 H10 0.9300 .
C11 C12 1.363(7) .
C11 H11 0.9300 .
C12 H12 0.9300 .
C13 N2 1.478(5) .
C13 C14 1.505(5) .
C13 H13A 0.9700 .
C13 H13B 0.9700 .
C14 N4 1.470(5) .
C14 H14A 0.9700 .
C14 H14B 0.9700 .
C15 N4 1.269(4) .
C15 C16 1.444(5) .
C15 H15 0.9300 .
C16 C22 1.393(5) .
C16 C17 1.427(5) .
C17 O4 1.327(4) .
C17 C18 1.411(4) .
C18 C20 1.395(5) .
C18 C19 1.482(5) .
C19 O6 1.239(4) .
C19 O5 1.301(4) .
C20 C21 1.359(6) .
C20 H20 0.9300 .
C21 C22 1.373(6) .
C21 H21 0.9300 .
C22 H22 0.9300 .
C23 O7 1.239(5) .
C23 C24 1.420(5) .
C23 H23 0.9300 .
C24 C30 1.401(5) .
C24 C25 1.432(4) .
C25 O8 1.300(4) .
C25 C26 1.423(5) .
C26 C28 1.387(5) .
C26 C27 1.494(4) .
C27 O10 1.244(4) .
C27 O9 1.272(4) .
C28 C29 1.397(5) .
C28 H28 0.9300 .
C29 C30 1.358(6) .
C29 H29 0.9300 .
C30 H30 0.9300 .
N1 H1C 0.9000 .
N1 H1D 0.9000 .
O5 Er1 2.365(2) 3_576
O11 H11A 0.9800 .
O1W H1WA 0.8500 .
O1W H1WB 0.8500 .
O2W H2WA 0.8501 .
O2W H2WB 0.8500 .
O3W H3WA 0.8499 .
O3W H3WB 0.8501 .
O4W H4WA 0.8500 .
O4W H4WB 0.8500 .
O5W H5WA 0.8493 .
O5W H5WB 0.8496 .
O6W H6WA 0.8501 .
O6W H6WB 0.8499 .

loop_
_geom_hbond_atom_site_label_D
_geom_hbond_atom_site_label_H
_geom_hbond_atom_site_label_A
_geom_hbond_distance_DH
_geom_hbond_distance_HA
_geom_hbond_distance_DA
_geom_hbond_angle_DHA
_geom_hbond_site_symmetry_A
N1 H1C O10 0.90 2.45 3.165(4) 136.5 3_576
N1 H1D O9 0.90 2.49 3.090(3) 124.4 3_576
O11 H11A O6 0.98 2.04 2.902(4) 146.3 3_576
O1W H1WB N3 0.85 2.25 2.885(4) 132.1 .
O2W H2WA O6 0.85 2.09 2.925(4) 166.5 1_645
O2W H2WB O3 0.85 1.89 2.667(4) 151.9 1_645
O3W H3WA O1W 0.85 1.99 2.763(5) 150.2 1_545
O3W H3WB O5W 0.85 1.89 2.734(6) 169.9 4_566
O4W H4WB O6W 0.85 2.55 3.199(12) 134.4 3_666
O5W H5WA O3W 0.85 2.28 2.734(6) 113.3 4_665
O5W H5WB O2 0.85 2.33 2.998(5) 135.7 1_645
O6W H6WB O3W 0.85 2.49 3.108(14) 130.8 3_666

loop_
_geom_torsion_atom_site_label_1
_geom_torsion_atom_site_label_2
_geom_torsion_atom_site_label_3
_geom_torsion_atom_site_label_4
_geom_torsion
_geom_torsion_site_symmetry_1
_geom_torsion_site_symmetry_4
N1 C1 C2 N2 -54.8(4) . .
N2 C3 C4 N3 -51.2(4) . .
N3 C5 C6 C7 3.4(7) . .
N3 C5 C6 C12 177.8(4) . .
C12 C6 C7 O1 177.2(4) . .
C5 C6 C7 O1 -8.5(6) . .
C12 C6 C7 C8 -2.2(6) . .
C5 C6 C7 C8 172.1(4) . .
O1 C7 C8 C10 -177.5(3) . .
C6 C7 C8 C10 1.9(5) . .
O1 C7 C8 C9 3.5(5) . .
C6 C7 C8 C9 -177.1(3) . .
C10 C8 C9 O3 17.2(6) . .
C7 C8 C9 O3 -163.7(4) . .
C10 C8 C9 O2 -161.3(4) . .
C7 C8 C9 O2 17.8(5) . .
C7 C8 C10 C11 -0.9(6) . .
C9 C8 C10 C11 178.2(4) . .
C8 C10 C11 C12 0.1(8) . .
C10 C11 C12 C6 -0.4(8) . .
C7 C6 C12 C11 1.4(7) . .
C5 C6 C12 C11 -173.3(5) . .
N2 C13 C14 N4 -43.7(4) . .
N4 C15 C16 C22 179.8(4) . .
N4 C15 C16 C17 0.2(6) . .
C22 C16 C17 O4 173.8(3) . .
C15 C16 C17 O4 -6.7(5) . .
C22 C16 C17 C18 -5.4(5) . .
C15 C16 C17 C18 174.2(3) . .
O4 C17 C18 C20 -172.8(3) . .
C16 C17 C18 C20 6.4(5) . .
O4 C17 C18 C19 12.9(5) . .
C16 C17 C18 C19 -168.0(3) . .
C20 C18 C19 O6 8.4(5) . .
C17 C18 C19 O6 -177.2(3) . .
C20 C18 C19 O5 -167.6(3) . .
C17 C18 C19 O5 6.9(5) . .
C17 C18 C20 C21 -3.2(6) . .
C19 C18 C20 C21 171.6(4) . .
C18 C20 C21 C22 -1.1(7) . .
C20 C21 C22 C16 2.2(7) . .
C17 C16 C22 C21 1.1(6) . .
C15 C16 C22 C21 -178.5(4) . .
O7 C23 C24 C30 178.4(4) . .
O7 C23 C24 C25 -6.6(6) . .
C30 C24 C25 O8 -175.5(3) . .
C23 C24 C25 O8 9.7(5) . .
C30 C24 C25 C26 2.7(5) . .
C23 C24 C25 C26 -172.1(3) . .
O8 C25 C26 C28 173.6(3) . .
C24 C25 C26 C28 -4.6(5) . .
O8 C25 C26 C27 -4.7(5) . .
C24 C25 C26 C27 177.1(3) . .
C28 C26 C27 O10 -14.7(5) . .
C25 C26 C27 O10 163.5(3) . .
C28 C26 C27 O9 163.8(3) . .
C25 C26 C27 O9 -18.0(5) . .
C25 C26 C28 C29 2.6(6) . .
C27 C26 C28 C29 -179.1(4) . .
C26 C28 C29 C30 1.6(6) . .
C28 C29 C30 C24 -3.6(6) . .
C23 C24 C30 C29 176.6(4) . .
C25 C24 C30 C29 1.4(6) . .
C2 C1 N1 Ni2 46.5(3) . .
N4 Ni2 N1 C1 -103.9(2) . .
O11 Ni2 N1 C1 77.3(2) . .
O4 Ni2 N1 C1 161.7(2) . .
N2 Ni2 N1 C1 -22.6(2) . .
C4 C3 N2 C13 -52.9(4) . .
C4 C3 N2 C2 -174.1(3) . .
C4 C3 N2 Ni2 70.0(4) . .
C14 C13 N2 C3 164.7(3) . .
C14 C13 N2 C2 -74.6(4) . .
C14 C13 N2 Ni2 35.8(3) . .
C1 C2 N2 C3 -92.6(3) . .
C1 C2 N2 C13 144.8(3) . .
C1 C2 N2 Ni2 32.2(3) . .
N4 Ni2 N2 C3 -141.5(3) . .
O11 Ni2 N2 C3 20.7(3) . .
N1 Ni2 N2 C3 114.1(3) . .
O4 Ni2 N2 C3 -89.6(6) . .
N4 Ni2 N2 C13 -15.6(2) . .
O11 Ni2 N2 C13 146.6(2) . .
N1 Ni2 N2 C13 -120.0(2) . .
O4 Ni2 N2 C13 36.2(7) . .
N4 Ni2 N2 C2 99.4(2) . .
O11 Ni2 N2 C2 -98.4(2) . .
N1 Ni2 N2 C2 -5.0(2) . .
O4 Ni2 N2 C2 151.3(5) . .
C6 C5 N3 C4 -174.7(4) . .
C6 C5 N3 Ni1 16.2(6) . .
C3 C4 N3 C5 121.0(4) . .
C3 C4 N3 Ni1 -69.2(3) . .
O1 Ni1 N3 C5 -21.9(3) . .
O8 Ni1 N3 C5 -44.6(7) . .
O11 Ni1 N3 C5 -104.3(3) . .
O7 Ni1 N3 C5 159.6(3) . .
O1W Ni1 N3 C5 72.4(3) . .
O1 Ni1 N3 C4 168.9(2) . .
O8 Ni1 N3 C4 146.1(4) . .
O11 Ni1 N3 C4 86.5(2) . .
O7 Ni1 N3 C4 -9.6(3) . .
O1W Ni1 N3 C4 -96.8(2) . .
C16 C15 N4 C14 -175.1(4) . .
C16 C15 N4 Ni2 -3.6(6) . .
C13 C14 N4 C15 -157.7(4) . .
C13 C14 N4 Ni2 29.9(4) . .
O11 Ni2 N4 C15 79.9(5) . .
N1 Ni2 N4 C15 -96.2(3) . .
O4 Ni2 N4 C15 8.5(3) . .
N2 Ni2 N4 C15 -179.6(3) . .
O11 Ni2 N4 C14 -108.4(4) . .
N1 Ni2 N4 C14 75.6(3) . .
O4 Ni2 N4 C14 -179.8(3) . .
N2 Ni2 N4 C14 -7.9(3) . .
C6 C7 O1 Ni1 -7.4(5) . .
C8 C7 O1 Ni1 172.0(2) . .
C6 C7 O1 Er1 135.3(3) . .
C8 C7 O1 Er1 -45.3(4) . .
O8 Ni1 O1 C7 -166.1(3) . .
N3 Ni1 O1 C7 18.8(3) . .
O11 Ni1 O1 C7 112.3(3) . .
O7 Ni1 O1 C7 -168.5(4) . .
O1W Ni1 O1 C7 -69.9(3) . .
O8 Ni1 O1 Er1 41.88(8) . .
N3 Ni1 O1 Er1 -133.18(10) . .
O11 Ni1 O1 Er1 -39.72(8) . .
O7 Ni1 O1 Er1 39.5(5) . .
O1W Ni1 O1 Er1 138.04(9) . .
O2 Er1 O1 C7 45.7(3) . .
O9 Er1 O1 C7 116.2(3) . .
O5 Er1 O1 C7 -2.1(3) . .
O8 Er1 O1 C7 169.6(3) . .
O4 Er1 O1 C7 -45.7(3) . .
O5 Er1 O1 C7 -127.6(2) 3_576 .
O11 Er1 O1 C7 -117.1(3) . .
Er1 Er1 O1 C7 -56.3(3) 3_576 .
O2 Er1 O1 Ni1 -161.72(11) . .
O9 Er1 O1 Ni1 -91.23(10) . .
O5 Er1 O1 Ni1 150.48(9) . .
O8 Er1 O1 Ni1 -37.75(8) . .
O4 Er1 O1 Ni1 106.93(9) . .
O5 Er1 O1 Ni1 24.99(17) 3_576 .
O11 Er1 O1 Ni1 35.48(8) . .
Er1 Er1 O1 Ni1 96.26(16) 3_576 .
O3 C9 O2 Er1 -175.8(3) . .
C8 C9 O2 Er1 2.6(6) . .
O9 Er1 O2 C9 -144.8(3) . .
O1 Er1 O2 C9 -24.5(3) . .
O5 Er1 O2 C9 124.3(4) . .
O8 Er1 O2 C9 -80.0(3) . .
O4 Er1 O2 C9 53.9(3) . .
O5 Er1 O2 C9 149.1(3) 3_576 .
O11 Er1 O2 C9 0.0(4) . .
Er1 Er1 O2 C9 133.9(3) 3_576 .
C18 C17 O4 Ni2 -164.9(2) . .
C16 C17 O4 Ni2 16.0(4) . .
C18 C17 O4 Er1 20.7(4) . .
C16 C17 O4 Er1 -158.4(2) . .
N4 Ni2 O4 C17 -15.2(3) . .
O11 Ni2 O4 C17 -178.2(3) . .
N1 Ni2 O4 C17 89.1(3) . .
N2 Ni2 O4 C17 -66.4(6) . .
N4 Ni2 O4 Er1 160.33(12) . .
O11 Ni2 O4 Er1 -2.70(9) . .
N1 Ni2 O4 Er1 -95.38(12) . .
N2 Ni2 O4 Er1 109.1(5) . .
O2 Er1 O4 C17 33.1(3) . .
O9 Er1 O4 C17 -25.0(4) . .
O1 Er1 O4 C17 105.6(3) . .
O5 Er1 O4 C17 -44.5(3) . .
O8 Er1 O4 C17 150.6(2) . .
O5 Er1 O4 C17 -109.5(3) 3_576 .
O11 Er1 O4 C17 177.8(3) . .
Er1 Er1 O4 C17 -78.2(3) 3_576 .
O2 Er1 O4 Ni2 -142.35(10) . .
O9 Er1 O4 Ni2 159.55(18) . .
O1 Er1 O4 Ni2 -69.87(10) . .
O5 Er1 O4 Ni2 140.07(12) . .
O8 Er1 O4 Ni2 -24.85(15) . .
O5 Er1 O4 Ni2 75.07(10) 3_576 .
O11 Er1 O4 Ni2 2.38(8) . .
Er1 Er1 O4 Ni2 106.34(9) 3_576 .
O6 C19 O5 Er1 126.1(3) . .
C18 C19 O5 Er1 -57.9(4) . .
O6 C19 O5 Er1 -69.8(4) . 3_576
C18 C19 O5 Er1 106.2(3) . 3_576
O2 Er1 O5 C19 -29.7(2) . .
O9 Er1 O5 C19 -110.6(2) . .
O1 Er1 O5 C19 16.6(3) . .
O8 Er1 O5 C19 -145.2(2) . .
O4 Er1 O5 C19 62.3(2) . .
O5 Er1 O5 C19 166.2(3) 3_576 .
O11 Er1 O5 C19 109.9(2) . .
Er1 Er1 O5 C19 166.2(3) 3_576 .
O2 Er1 O5 Er1 164.08(11) . 3_576
O9 Er1 O5 Er1 83.20(10) . 3_576
O1 Er1 O5 Er1 -149.61(9) . 3_576
O8 Er1 O5 Er1 48.5(2) . 3_576
O4 Er1 O5 Er1 -103.91(11) . 3_576
O5 Er1 O5 Er1 0.0 3_576 3_576
O11 Er1 O5 Er1 -56.34(12) . 3_576
C24 C23 O7 Ni1 -8.4(6) . .
O1 Ni1 O7 C23 16.4(7) . .
O8 Ni1 O7 C23 14.0(3) . .
N3 Ni1 O7 C23 -171.1(3) . .
O11 Ni1 O7 C23 94.3(3) . .
O1W Ni1 O7 C23 -82.8(3) . .
C26 C25 O8 Ni1 -175.6(2) . .
C24 C25 O8 Ni1 2.6(4) . .
C26 C25 O8 Er1 44.6(4) . .
C24 C25 O8 Er1 -137.2(3) . .
O1 Ni1 O8 C25 168.6(3) . .
N3 Ni1 O8 C25 -168.2(5) . .
O11 Ni1 O8 C25 -107.3(3) . .
O7 Ni1 O8 C25 -11.8(3) . .
O1W Ni1 O8 C25 75.5(3) . .
O1 Ni1 O8 Er1 -40.63(8) . .
N3 Ni1 O8 Er1 -17.5(5) . .
O11 Ni1 O8 Er1 43.43(8) . .
O7 Ni1 O8 Er1 138.89(9) . .
O1W Ni1 O8 Er1 -133.73(9) . .
O2 Er1 O8 C25 -113.8(3) . .
O9 Er1 O8 C25 -42.6(2) . .
O1 Er1 O8 C25 -172.2(3) . .
O5 Er1 O8 C25 -5.6(4) . .
O4 Er1 O8 C25 139.1(2) . .
O5 Er1 O8 C25 38.8(3) 3_576 .
O11 Er1 O8 C25 111.6(3) . .
Er1 Er1 O8 C25 26.1(3) 3_576 .
O2 Er1 O8 Ni1 95.61(10) . .
O9 Er1 O8 Ni1 166.74(11) . .
O1 Er1 O8 Ni1 37.14(8) . .
O5 Er1 O8 Ni1 -156.19(14) . .
O4 Er1 O8 Ni1 -11.53(14) . .
O5 Er1 O8 Ni1 -111.86(9) 3_576 .
O11 Er1 O8 Ni1 -39.04(8) . .
Er1 Er1 O8 Ni1 -124.58(6) 3_576 .
O10 C27 O9 Er1 -179.8(2) . .
C26 C27 O9 Er1 1.8(5) . .
O2 Er1 O9 C27 136.6(4) . .
O1 Er1 O9 C27 71.1(4) . .
O5 Er1 O9 C27 -145.8(4) . .
O8 Er1 O9 C27 19.4(3) . .
O4 Er1 O9 C27 -164.1(3) . .
O5 Er1 O9 C27 -77.4(4) 3_576 .
O11 Er1 O9 C27 -12.8(4) . .
Er1 Er1 O9 C27 -111.5(4) 3_576 .
N4 Ni2 O11 Ni1 27.0(4) . .
N1 Ni2 O11 Ni1 -156.83(12) . .
O4 Ni2 O11 Ni1 99.52(12) . .
N2 Ni2 O11 Ni1 -70.77(13) . .
N4 Ni2 O11 Er1 -69.8(3) . .
N1 Ni2 O11 Er1 106.33(11) . .
O4 Ni2 O11 Er1 2.69(9) . .
N2 Ni2 O11 Er1 -167.60(10) . .
O1 Ni1 O11 Ni2 -67.96(12) . .
O8 Ni1 O11 Ni2 -148.70(12) . .
N3 Ni1 O11 Ni2 20.25(13) . .
O7 Ni1 O11 Ni2 123.33(12) . .
O1 Ni1 O11 Er1 37.99(9) . .
O8 Ni1 O11 Er1 -42.76(8) . .
N3 Ni1 O11 Er1 126.20(10) . .
O7 Ni1 O11 Er1 -130.72(9) . .
O2 Er1 O11 Ni2 57.47(15) . .
O9 Er1 O11 Ni2 -171.47(9) . .
O1 Er1 O11 Ni2 82.48(10) . .
O5 Er1 O11 Ni2 -50.78(13) . .
O8 Er1 O11 Ni2 155.58(12) . .
O4 Er1 O11 Ni2 -2.48(9) . .
O5 Er1 O11 Ni2 -103.75(10) 3_576 .
Er1 Er1 O11 Ni2 -79.31(9) 3_576 .
O2 Er1 O11 Ni1 -59.53(14) . .
O9 Er1 O11 Ni1 71.53(13) . .
O1 Er1 O11 Ni1 -34.52(8) . .
O5 Er1 O11 Ni1 -167.78(8) . .
O8 Er1 O11 Ni1 38.58(8) . .
O4 Er1 O11 Ni1 -119.48(10) . .
O5 Er1 O11 Ni1 139.25(9) 3_576 .
Er1 Er1 O11 Ni1 163.69(6) 3_576 .
